data_7046071
loop_
_publ_author_name
'Curnock, Emily'
'Levason, William'
'Light, Mark E.'
'Luthra, Sajinder K.'
'McRobbie, Graeme'
'Monzittu, Francesco M.'
'Reid, Gillian'
'Williams, R. Nathan'

_publ_section_title
;
 Group 3 metal trihalide complexes with neutral N-donor ligands -
 exploring their affinity towards fluoride.
;
_journal_issue 17
_journal_name_full 'Dalton transactions (Cambridge, England : 2003)'
_journal_page_first 6059
_journal_page_last 6068
_journal_paper_doi 10.1039/c8dt00480c
_journal_volume 47
_journal_year 2018
_chemical_formula_moiety 'C15 H13 Cl3 Lu N3 O'
_chemical_formula_sum 'C15 H13 Cl3 Lu N3 O'
_chemical_formula_weight 532.60
_space_group_crystal_system triclinic
_space_group_IT_number 2
_space_group_name_Hall '-P 1'
_space_group_name_H-M_alt 'P -1'
_symmetry_space_group_name_Hall '-P 1'
_symmetry_space_group_name_H-M 'P -1'
_atom_sites_solution_hydrogens mixed
_audit_creation_date 2017-01-17
_audit_creation_method
;
Olex2 1.2
(compiled 2017.01.04 svn.r3372 for OlexSys, GUI svn.r5289)
;
_audit_update_record
;
2017-12-11 deposited with the CCDC.
2018-03-02 downloaded from the CCDC.
;
_cell_angle_alpha 69.953(7)
_cell_angle_beta 82.993(6)
_cell_angle_gamma 72.341(6)
_cell_formula_units_Z 2
_cell_length_a 7.5588(5)
_cell_length_b 10.0003(7)
_cell_length_c 12.0814(9)
_cell_measurement_reflns_used 9797
_cell_measurement_temperature 100(2)
_cell_measurement_theta_max 32.1020
_cell_measurement_theta_min 2.2800
_cell_volume 817.31(11)
_computing_cell_refinement 'CrysAlisPro 1.171.38.41 (Rigaku OD, 2015)'
_computing_data_collection 'CrysAlisPro 1.171.38.41 (Rigaku OD, 2015)'
_computing_data_reduction 'CrysAlisPro 1.171.38.41 (Rigaku OD, 2015)'
_computing_molecular_graphics 'Olex2 (Dolomanov et al., 2009)'
_computing_publication_material 'Olex2 (Dolomanov et al., 2009)'
_computing_structure_refinement 'ShelXL (Sheldrick, 2015)'
_computing_structure_solution 'ShelXS (Sheldrick, 2008)'
_diffrn_ambient_temperature 100.15
_diffrn_detector 'CCD plate'
_diffrn_detector_type 'Rigaku HG Saturn724+ (2x2 bin mode)'
_diffrn_measured_fraction_theta_full 0.999
_diffrn_measured_fraction_theta_max 0.999
_diffrn_measurement_details
;
List of Runs (angles in degrees, time in seconds):

  # Type    Start    End  Width  t~exp~   \w     \q     \k     \f   Frames
#--------------------------------------------------------------------------
  1  \w   -113.00  67.00   1.00   10.00    --  -23.00   0.00 -60.00  180
  2  \w    -87.00  16.00   1.00   10.00    --  -23.00 -72.00 120.00  103
  3  \w    -69.00  16.00   1.00   10.00    --  -23.00 -72.00-120.00   85
  4  \w    -34.00   4.00   1.00   10.00    --  -23.00  72.00   0.00   38
  5  \w    -57.00 -13.00   1.00   10.00    --  -23.00 -72.00  60.00   44
  6  \w    -39.00  67.00   1.00   10.00    --  -23.00  72.00 -60.00  106
  7  \w    -73.00  16.00   1.00   10.00    --  -23.00 -72.00-180.00   89
  8  \w    -75.00  16.00   1.00   10.00    --  -23.00 -72.00   0.00   91
  9  \w    -69.00  26.00   1.00   10.00    --  -23.00   0.00 -30.00   95
 10  \w    -31.00  -7.00   1.00   10.00    --  -23.00  72.00 120.00   24
 11  \w    -39.00 -28.00   1.00   10.00    --  -23.00  72.00 -90.00   11
;
_diffrn_measurement_device 'abstract diffractometer'
_diffrn_measurement_device_type 'dtrek-CrysAlisPro-abstract goniometer imported rigaku-d*trek images'
_diffrn_measurement_method '\w scans'
_diffrn_measurement_specimen_support 'MiTeGen micromount'
_diffrn_orient_matrix_type 'CrysAlisPro convention (1999,Acta A55,543-557)'
_diffrn_orient_matrix_UB_11 0.0463927000
_diffrn_orient_matrix_UB_12 -0.0603265000
_diffrn_orient_matrix_UB_13 0.0478514000
_diffrn_orient_matrix_UB_21 0.0819128000
_diffrn_orient_matrix_UB_22 0.0234509000
_diffrn_orient_matrix_UB_23 -0.0154714000
_diffrn_orient_matrix_UB_31 -0.0289745000
_diffrn_orient_matrix_UB_32 0.0446954000
_diffrn_orient_matrix_UB_33 0.0371280000
_diffrn_radiation_monochromator graphite
_diffrn_radiation_probe x-ray
_diffrn_radiation_type MoK\a
_diffrn_radiation_wavelength 0.71073
_diffrn_reflns_av_R_equivalents 0.1136
_diffrn_reflns_av_unetI/netI 0.0754
_diffrn_reflns_Laue_measured_fraction_full 0.999
_diffrn_reflns_Laue_measured_fraction_max 0.999
_diffrn_reflns_limit_h_max 9
_diffrn_reflns_limit_h_min -9
_diffrn_reflns_limit_k_max 12
_diffrn_reflns_limit_k_min -12
_diffrn_reflns_limit_l_max 14
_diffrn_reflns_limit_l_min -14
_diffrn_reflns_number 12609
_diffrn_reflns_point_group_measured_fraction_full 0.999
_diffrn_reflns_point_group_measured_fraction_max 0.999
_diffrn_reflns_theta_full 25.242
_diffrn_reflns_theta_max 25.999
_diffrn_reflns_theta_min 2.259
_diffrn_source 'fine-focus sealed X-ray tube'
_diffrn_source_type 'Enhance (Mo) X-ray Source'
_exptl_absorpt_coefficient_mu 6.535
_exptl_absorpt_correction_T_max 1.00000
_exptl_absorpt_correction_T_min 0.24120
_exptl_absorpt_correction_type multi-scan
_exptl_absorpt_process_details
;
CrysAlisPro 1.171.38.41 (Rigaku Oxford Diffraction, 2015)
Empirical absorption correction using spherical harmonics,
 implemented in SCALE3 ABSPACK scaling algorithm.
;
_exptl_crystal_colour colourless
_exptl_crystal_colour_primary colourless
_exptl_crystal_density_diffrn 2.164
_exptl_crystal_description chunk
_exptl_crystal_F_000 508
_exptl_crystal_size_max 0.052
_exptl_crystal_size_mid 0.025
_exptl_crystal_size_min 0.019
_refine_diff_density_max 2.977
_refine_diff_density_min -2.946
_refine_diff_density_rms 0.294
_refine_ls_extinction_method none
_refine_ls_goodness_of_fit_ref 1.019
_refine_ls_hydrogen_treatment constr
_refine_ls_matrix_type full
_refine_ls_number_parameters 173
_refine_ls_number_reflns 3214
_refine_ls_number_restraints 4
_refine_ls_restrained_S_all 1.026
_refine_ls_R_factor_all 0.0510
_refine_ls_R_factor_gt 0.0434
_refine_ls_shift/su_max 0.001
_refine_ls_shift/su_mean 0.000
_refine_ls_structure_factor_coef Fsqd
_refine_ls_weighting_details 'w=1/[\s^2^(Fo^2^)+(0.0603P)^2^] where P=(Fo^2^+2Fc^2^)/3'
_refine_ls_weighting_scheme calc
_refine_ls_wR_factor_gt 0.1015
_refine_ls_wR_factor_ref 0.1061
_reflns_Friedel_coverage 0.000
_reflns_number_gt 2859
_reflns_number_total 3214
_reflns_threshold_expression 'I > 2\s(I)'
_cod_data_source_file c8dt00480c2.cif
_cod_data_source_block 2016rnw7945-09ar
_cod_depositor_comments 'Adding full bibliography for 7046064--7046071.cif.'
_cod_original_cell_volume 817.32(10)
_cod_original_sg_symbol_H-M 'P 1'
_cod_database_code 7046071
_shelxl_version_number 2014-1
_shelx_space_group_comment
;
The symmetry employed for this shelxl refinement is uniquely defined
by the following loop, which should always be used as a source of
symmetry information in preference to the above space-group names.
They are only intended as comments.
;
_cell_oxdiff_angle_alpha 69.953(7)
_cell_oxdiff_angle_beta 82.993(6)
_cell_oxdiff_angle_gamma 72.341(6)
_cell_oxdiff_length_a 7.5588(5)
_cell_oxdiff_length_b 10.0003(7)
_cell_oxdiff_length_c 12.0814(9)
_cell_oxdiff_measurement_reflns_used 9792
_cell_oxdiff_volume 817.32(10)
_reflns_odcompleteness_completeness 92.87
_reflns_odcompleteness_iscentric 1
_reflns_odcompleteness_theta 32.31
_olex2_refinement_description
;
1. Fixed Uiso
 At 1.2 times of:
  All C(H) groups
 At 1.5 times of:
  All O(H,H) groups
2.a Rotating group:
 O1(H1A,H1B)
2.b Aromatic/amide H refined with riding coordinates:
 C1(H1), C2(H2), C3(H3), C4(H4), C7(H7), C8(H8), C9(H9), C12(H12), C13(H13),
 C14(H14), C15(H15)
2.c Fitted hexagon refined as free rotating group:
 N1(C1,C2,C3,C4,C5), N2(C6,C7,C8,C9,C10), N3(C11,C12,C13,C14,C15)
;
_olex2_submission_special_instructions 'No special instructions were received'
_oxdiff_exptl_absorpt_empirical_details
;
Empirical correction (ABSPACK) includes:
- Absorption correction using spherical harmonics
- Frame scaling
- Detector area scaling
;
_oxdiff_exptl_absorpt_empirical_full_max 4.061
_oxdiff_exptl_absorpt_empirical_full_min 0.115

loop_
_space_group_symop_operation_xyz
'x, y, z'
'-x, -y, -z'

loop_
_atom_site_label
_atom_site_type_symbol
_atom_site_fract_x
_atom_site_fract_y
_atom_site_fract_z
_atom_site_U_iso_or_equiv
_atom_site_adp_type
_atom_site_occupancy
_atom_site_site_symmetry_order
_atom_site_calc_flag
_atom_site_refinement_flags_posn
Lu1 Lu 0.21806(4) 0.82756(3) 0.70843(2) 0.00983(12) Uani 1 1 d .
Cl1 Cl 0.4413(2) 0.9308(2) 0.77066(16) 0.0163(4) Uani 1 1 d .
Cl2 Cl -0.0054(2) 0.71093(19) 0.65538(15) 0.0136(4) Uani 1 1 d .
Cl3 Cl -0.0565(2) 1.0733(2) 0.69540(15) 0.0160(4) Uani 1 1 d .
O1 O 0.2027(6) 0.9774(5) 0.5138(4) 0.0139(11) Uani 1 1 d .
H1A H 0.2340 0.9223 0.4660 0.021 Uiso 1 1 d GR
H1B H 0.2808 1.0333 0.4991 0.021 Uiso 1 1 d GR
N1 N 0.4826(5) 0.7020(4) 0.6042(3) 0.0141(13) Uani 1 1 d .
C1 C 0.5556(6) 0.7799(3) 0.4993(4) 0.0147(15) Uani 1 1 d G
H1 H 0.5100 0.8849 0.4690 0.018 Uiso 1 1 calc R
C2 C 0.6954(6) 0.7042(4) 0.4387(3) 0.0169(16) Uani 1 1 d G
H2 H 0.7453 0.7575 0.3669 0.020 Uiso 1 1 calc R
C3 C 0.7622(6) 0.5507(4) 0.4830(4) 0.0173(16) Uani 1 1 d G
H3 H 0.8578 0.4989 0.4416 0.021 Uiso 1 1 calc R
C4 C 0.6892(6) 0.4728(3) 0.5879(4) 0.0163(16) Uani 1 1 d G
H4 H 0.7348 0.3678 0.6182 0.020 Uiso 1 1 calc R
C5 C 0.5494(6) 0.5485(4) 0.6486(3) 0.0131(15) Uani 1 1 d G
N2 N 0.3601(5) 0.5686(3) 0.8190(3) 0.0098(12) Uani 1 1 d .
C6 C 0.4787(6) 0.4778(4) 0.7598(3) 0.0154(15) Uani 1 1 d G
C7 C 0.5351(6) 0.3252(4) 0.8145(4) 0.0155(16) Uani 1 1 d G
H7 H 0.6162 0.2632 0.7741 0.019 Uiso 1 1 calc R
C8 C 0.4731(6) 0.2632(3) 0.9284(4) 0.0176(16) Uani 1 1 d G
H8 H 0.5117 0.1588 0.9659 0.021 Uiso 1 1 calc R
C9 C 0.3545(6) 0.3539(4) 0.9876(3) 0.0178(16) Uani 1 1 d G
H9 H 0.3121 0.3116 1.0655 0.021 Uiso 1 1 calc R
C10 C 0.2980(6) 0.5066(4) 0.9329(3) 0.0152(15) Uani 1 1 d G
N3 N 0.1048(6) 0.7508(4) 0.9155(3) 0.0150(13) Uani 1 1 d .
C11 C 0.1761(6) 0.6048(4) 0.9862(3) 0.0144(15) Uani 1 1 d G
C12 C 0.1272(7) 0.5612(4) 1.1052(3) 0.0175(16) Uani 1 1 d G
H12 H 0.1759 0.4614 1.1535 0.021 Uiso 1 1 calc R
C13 C 0.0070(7) 0.6637(5) 1.1535(3) 0.0162(16) Uani 1 1 d G
H13 H -0.0264 0.6340 1.2348 0.019 Uiso 1 1 calc R
C14 C -0.0642(6) 0.8097(4) 1.0828(4) 0.0185(16) Uani 1 1 d G
H14 H -0.1464 0.8798 1.1158 0.022 Uiso 1 1 calc R
C15 C -0.0153(6) 0.8533(4) 0.9638(3) 0.0199(17) Uani 1 1 d G
H15 H -0.0641 0.9531 0.9155 0.024 Uiso 1 1 calc R

loop_
_atom_site_aniso_label
_atom_site_aniso_U_11
_atom_site_aniso_U_22
_atom_site_aniso_U_33
_atom_site_aniso_U_23
_atom_site_aniso_U_13
_atom_site_aniso_U_12
Lu1 0.01552(18) 0.00673(19) 0.00498(18) -0.00038(12) 0.00051(11) -0.00194(12)
Cl1 0.0215(9) 0.0138(9) 0.0133(9) -0.0019(7) -0.0035(7) -0.0060(7)
Cl2 0.0193(8) 0.0110(9) 0.0110(9) -0.0022(7) -0.0017(6) -0.0060(7)
Cl3 0.0225(9) 0.0121(9) 0.0096(8) -0.0047(7) -0.0003(7) 0.0018(7)
O1 0.024(3) 0.012(3) 0.007(2) -0.004(2) 0.004(2) -0.008(2)
N1 0.017(3) 0.010(3) 0.009(3) 0.004(2) -0.005(2) -0.001(2)
C1 0.015(3) 0.013(4) 0.012(4) -0.001(3) 0.004(3) -0.004(3)
C2 0.021(4) 0.018(4) 0.008(4) -0.002(3) 0.004(3) -0.005(3)
C3 0.021(4) 0.016(4) 0.014(4) -0.008(3) -0.003(3) 0.002(3)
C4 0.026(4) 0.010(4) 0.008(4) -0.001(3) -0.004(3) 0.000(3)
C5 0.014(3) 0.017(4) 0.007(3) -0.002(3) -0.006(3) -0.003(3)
N2 0.010(3) 0.008(3) 0.011(3) -0.002(2) 0.001(2) -0.004(2)
C6 0.018(4) 0.009(4) 0.015(4) 0.000(3) -0.005(3) -0.001(3)
C7 0.021(4) 0.008(4) 0.011(4) -0.002(3) -0.002(3) 0.004(3)
C8 0.023(4) 0.004(4) 0.022(4) 0.004(3) -0.006(3) -0.005(3)
C9 0.021(4) 0.015(4) 0.009(4) 0.004(3) -0.002(3) -0.002(3)
C10 0.021(4) 0.012(4) 0.015(4) 0.001(3) -0.003(3) -0.012(3)
N3 0.024(3) 0.007(3) 0.011(3) 0.001(2) 0.003(2) -0.004(3)
C11 0.020(4) 0.014(4) 0.008(4) 0.002(3) -0.005(3) -0.007(3)
C12 0.023(4) 0.015(4) 0.011(4) 0.000(3) 0.000(3) -0.006(3)
C13 0.027(4) 0.022(4) 0.005(3) -0.004(3) 0.003(3) -0.017(3)
C14 0.026(4) 0.019(4) 0.013(4) -0.006(3) 0.003(3) -0.012(3)
C15 0.026(4) 0.019(4) 0.020(4) -0.012(3) 0.004(3) -0.008(3)

loop_
_atom_type_symbol
_atom_type_description
_atom_type_scat_dispersion_real
_atom_type_scat_dispersion_imag
_atom_type_scat_source
C C 0.0033 0.0016 'International Tables Vol C Tables 4.2.6.8 and 6.1.1.4'
H H 0.0000 0.0000 'International Tables Vol C Tables 4.2.6.8 and 6.1.1.4'
Cl Cl 0.1484 0.1585 'International Tables Vol C Tables 4.2.6.8 and 6.1.1.4'
Lu Lu -0.4720 5.8584 'International Tables Vol C Tables 4.2.6.8 and 6.1.1.4'
N N 0.0061 0.0033 'International Tables Vol C Tables 4.2.6.8 and 6.1.1.4'
O O 0.0106 0.0060 'International Tables Vol C Tables 4.2.6.8 and 6.1.1.4'

loop_
_geom_angle_atom_site_label_1
_geom_angle_atom_site_label_2
_geom_angle_atom_site_label_3
_geom_angle
Cl1 Lu1 Cl2 176.96(5)
Cl1 Lu1 Cl3 91.01(6)
Cl2 Lu1 Cl3 90.57(6)
O1 Lu1 Cl1 96.16(13)
O1 Lu1 Cl2 86.79(13)
O1 Lu1 Cl3 72.99(12)
O1 Lu1 N1 73.61(14)
O1 Lu1 N2 137.07(15)
O1 Lu1 N3 154.89(15)
N1 Lu1 Cl1 87.52(11)
N1 Lu1 Cl2 92.61(11)
N1 Lu1 Cl3 146.20(10)
N1 Lu1 N3 131.29(13)
N2 Lu1 Cl1 96.26(11)
N2 Lu1 Cl2 81.04(11)
N2 Lu1 Cl3 147.41(10)
N2 Lu1 N1 66.08(13)
N2 Lu1 N3 66.08(13)
N3 Lu1 Cl1 89.02(12)
N3 Lu1 Cl2 88.62(12)
N3 Lu1 Cl3 82.40(10)
Lu1 O1 H1A 110.4
Lu1 O1 H1B 110.6
H1A O1 H1B 108.1
C1 N1 Lu1 121.61(19)
C1 N1 C5 120.0
C5 N1 Lu1 118.23(19)
N1 C1 H1 120.0
C2 C1 N1 120.0
C2 C1 H1 120.0
C1 C2 H2 120.0
C1 C2 C3 120.0
C3 C2 H2 120.0
C2 C3 H3 120.0
C4 C3 C2 120.0
C4 C3 H3 120.0
C3 C4 H4 120.0
C3 C4 C5 120.0
C5 C4 H4 120.0
N1 C5 C6 116.8(3)
C4 C5 N1 120.0
C4 C5 C6 123.0(3)
C6 N2 Lu1 118.77(19)
C6 N2 C10 120.0
C10 N2 Lu1 120.21(19)
N2 C6 C5 117.1(3)
C7 C6 C5 122.6(3)
C7 C6 N2 120.0
C6 C7 H7 120.0
C8 C7 C6 120.0
C8 C7 H7 120.0
C7 C8 H8 120.0
C9 C8 C7 120.0
C9 C8 H8 120.0
C8 C9 H9 120.0
C8 C9 C10 120.0
C10 C9 H9 120.0
N2 C10 C11 116.8(3)
C9 C10 N2 120.0
C9 C10 C11 123.2(3)
C11 N3 Lu1 118.59(19)
C11 N3 C15 120.0
C15 N3 Lu1 121.2(2)
N3 C11 C10 117.5(3)
C12 C11 C10 122.5(3)
C12 C11 N3 120.0
C11 C12 H12 120.0
C13 C12 C11 120.0
C13 C12 H12 120.0
C12 C13 H13 120.0
C12 C13 C14 120.0
C14 C13 H13 120.0
C13 C14 H14 120.0
C13 C14 C15 120.0
C15 C14 H14 120.0
N3 C15 H15 120.0
C14 C15 N3 120.0
C14 C15 H15 120.0

loop_
_geom_bond_atom_site_label_1
_geom_bond_atom_site_label_2
_geom_bond_distance
Lu1 Cl1 2.5256(18)
Lu1 Cl2 2.5681(18)
Lu1 Cl3 2.6634(17)
Lu1 O1 2.309(5)
Lu1 N1 2.471(3)
Lu1 N2 2.436(3)
Lu1 N3 2.478(3)
O1 H1A 0.8935
O1 H1B 0.8939
N1 C1 1.3900
N1 C5 1.3900
C1 H1 0.9500
C1 C2 1.3900
C2 H2 0.9500
C2 C3 1.3900
C3 H3 0.9500
C3 C4 1.3900
C4 H4 0.9500
C4 C5 1.3900
C5 C6 1.412(4)
N2 C6 1.3900
N2 C10 1.3900
C6 C7 1.3900
C7 H7 0.9500
C7 C8 1.3900
C8 H8 0.9500
C8 C9 1.3900
C9 H9 0.9500
C9 C10 1.3900
C10 C11 1.403(4)
N3 C11 1.3900
N3 C15 1.3900
C11 C12 1.3900
C12 H12 0.9500
C12 C13 1.3900
C13 H13 0.9500
C13 C14 1.3900
C14 H14 0.9500
C14 C15 1.3900
C15 H15 0.9500

loop_
_geom_torsion_atom_site_label_1
_geom_torsion_atom_site_label_2
_geom_torsion_atom_site_label_3
_geom_torsion_atom_site_label_4
_geom_torsion
Lu1 N1 C1 C2 -175.3(3)
Lu1 N1 C5 C4 175.4(3)
Lu1 N1 C5 C6 -9.2(4)
Lu1 N2 C6 C5 16.9(4)
Lu1 N2 C6 C7 -168.4(3)
Lu1 N2 C10 C9 168.3(3)
Lu1 N2 C10 C11 -10.6(4)
Lu1 N3 C11 C10 -4.8(4)
Lu1 N3 C11 C12 174.7(3)
Lu1 N3 C15 C14 -174.5(3)
N1 C1 C2 C3 0.0
N1 C5 C6 N2 -4.9(5)
N1 C5 C6 C7 -179.4(3)
C1 N1 C5 C4 0.0
C1 N1 C5 C6 175.4(4)
C1 C2 C3 C4 0.0
C2 C3 C4 C5 0.0
C3 C4 C5 N1 0.0
C3 C4 C5 C6 -175.1(4)
C4 C5 C6 N2 170.4(3)
C4 C5 C6 C7 -4.1(5)
C5 N1 C1 C2 0.0
C5 C6 C7 C8 174.3(5)
N2 C6 C7 C8 0.0
N2 C10 C11 N3 9.9(5)
N2 C10 C11 C12 -169.5(3)
C6 N2 C10 C9 0.0
C6 N2 C10 C11 -178.9(4)
C6 C7 C8 C9 0.0
C7 C8 C9 C10 0.0
C8 C9 C10 N2 0.0
C8 C9 C10 C11 178.8(5)
C9 C10 C11 N3 -168.9(3)
C9 C10 C11 C12 11.6(5)
C10 N2 C6 C5 -174.6(4)
C10 N2 C6 C7 0.0
C10 C11 C12 C13 179.4(5)
N3 C11 C12 C13 0.0
C11 N3 C15 C14 0.0
C11 C12 C13 C14 0.0
C12 C13 C14 C15 0.0
C13 C14 C15 N3 0.0
C15 N3 C11 C10 -179.4(5)
C15 N3 C11 C12 0.0
